data_2106344
loop_
_publ_author_name
'Jaber, M.'
'Faure, R.'
'Loiseleur, H.'

_publ_section_title
;
 Structure cristalline du bis(oxalato)beryllate de potassium : K2 (Be (C2
 O4)2)
;
_journal_name_full 'Acta Crystallographica B (24,1968-38,1982)'
_journal_page_first 429
_journal_page_last 431
_journal_volume 34
_journal_year 1978
_chemical_formula_sum 'C4 Be K2 O8'
_chemical_name_systematic 'K2 (Be (C2 O4)2)'
_space_group_IT_number 62
_symmetry_space_group_name_Hall '-P 2ac 2n'
_symmetry_space_group_name_H-M 'P n m a'
_cell_angle_alpha 90
_cell_angle_beta 90
_cell_angle_gamma 90
_cell_formula_units_Z 4
_cell_length_a 13.355
_cell_length_b 8.917
_cell_length_c 6.621
_cell_volume 788.472
_citation_journal_id_ASTM ACBCAR
_cod_data_source_file Jaber_ACBCAR_1978_1129.cif
_cod_data_source_block C4Be1K2O8
_cod_original_cell_volume 788.4719
_cod_original_formula_sum 'C4 Be1 K2 O8'
_cod_database_code 2106344

loop_
_symmetry_equiv_pos_as_xyz
x,y,z
-x+1/2,-y,z+1/2
x+1/2,-y+1/2,-z+1/2
-x,y+1/2,-z
-x,-y,-z
x-1/2,y,-z-1/2
-x-1/2,y-1/2,z-1/2
x,-y-1/2,z

loop_
_atom_site_label
_atom_site_type_symbol
_atom_site_fract_x
_atom_site_fract_y
_atom_site_fract_z
_atom_site_occupancy
_atom_site_U_iso_or_equiv
Be1 Be+2 0.2452 0.25 0.0768 1 0.0
C3 C+3 0.3574 0.1633 -0.1774 1 0.0
C1 C+3 0.0919 0.25 0.2619 1 0.0
K1 K+1 0.3953 -0.00226 0.3108 1 0.0
O5 O-2 0.409 0.0892 -0.2911 1 0.0
O3 O-2 0.2653 0.25 0.3182 1 0.0
O6 O-2 0.2972 0.1111 -0.0411 1 0.0
O4 O-2 0.1682 0.25 0.5938 1 0.0
C2 C+3 0.1803 0.25 0.4124 1 0.0
O1 O-2 0.0047 0.25 0.3172 1 0.0
O2 O-2 0.1233 0.25 0.0769 1 0.0
